data_4114769
loop_
_publ_author_name
'Glenn P. Bartholomew'
'Guillermo C. Bazan'

_publ_section_title
;
 Synthesis, Characterization, and Spectroscopy of
 4,7,12,15-[2.2]Paracyclophane Containing Donor and Acceptor Groups:
 Impact of Substitution Patterns on Through-Space Charge Transfer
;
_journal_name_full 'Journal of the American Chemical Society'
_journal_page_first 5183
_journal_page_last 5196
_journal_paper_doi 10.1021/ja0121383
_journal_volume 124
_journal_year 2002
_chemical_formula_sum 'C46 H68 N2'
_chemical_formula_weight 649.02
_chemical_name_systematic 1,4-bis(4'-dihexylaminostyryl)benzene
_space_group_IT_number 14
_symmetry_cell_setting monoclinic
_symmetry_space_group_name_Hall '-P 2ybc'
_symmetry_space_group_name_H-M 'P 1 21/c 1'
_atom_sites_solution_hydrogens geom
_atom_sites_solution_primary direct
_atom_sites_solution_secondary difmap
_audit_creation_method SHELXL
_cell_angle_alpha 90.00
_cell_angle_beta 106.5030(10)
_cell_angle_gamma 90.00
_cell_formula_units_Z 8
_cell_length_a 22.4743(14)
_cell_length_b 11.6272(7)
_cell_length_c 31.793(2)
_cell_measurement_temperature 293(2)
_cell_volume 7965.7(9)
_computing_structure_refinement 'SHELXL-93 (Sheldrick, 1993)'
_computing_structure_solution 'SHELXS-86 (Sheldrick, 1990)'
_diffrn_ambient_temperature 293(2)
_diffrn_radiation_monochromator graphite
_diffrn_radiation_source 'fine-focus sealed tube'
_diffrn_radiation_type MoK\a
_diffrn_radiation_wavelength 0.71073
_diffrn_reflns_av_R_equivalents 0.0709
_diffrn_reflns_av_sigmaI/netI 0.0582
_diffrn_reflns_limit_h_max 29
_diffrn_reflns_limit_h_min -28
_diffrn_reflns_limit_k_max 15
_diffrn_reflns_limit_k_min -15
_diffrn_reflns_limit_l_max 40
_diffrn_reflns_limit_l_min -40
_diffrn_reflns_number 68508
_diffrn_reflns_theta_max 25.00
_diffrn_reflns_theta_min 1.34
_exptl_absorpt_coefficient_mu 0.061
_exptl_crystal_density_diffrn 1.082
_exptl_crystal_F_000 2864
_refine_ls_extinction_method none
_refine_ls_goodness_of_fit_all 0.832
_refine_ls_goodness_of_fit_obs 1.048
_refine_ls_matrix_type full
_refine_ls_number_parameters 873
_refine_ls_number_reflns 13903
_refine_ls_number_restraints 0
_refine_ls_restrained_S_all 0.884
_refine_ls_restrained_S_obs 1.048
_refine_ls_R_factor_all 0.1147
_refine_ls_R_factor_obs 0.0427
_refine_ls_shift/esd_max 0.411
_refine_ls_shift/esd_mean 0.055
_refine_ls_structure_factor_coef Fsqd
_refine_ls_weighting_details 'w=1/[\s^2^(Fo^2^)+(0.0611P)^2^+0.0000P] where P=(Fo^2^+2Fc^2^)/3'
_refine_ls_weighting_scheme calc
_refine_ls_wR_factor_all 0.1323
_refine_ls_wR_factor_obs 0.1000
_reflns_number_observed 6172
_reflns_number_total 14013
_reflns_observed_criterion >2sigma(I)
_cod_data_source_file ja0121383_2.cif
_cod_data_source_block datam
_cod_depositor_comments
;
The following automatic conversions were performed:

'_refine_ls_weighting_scheme' value 'calc
w=1/[\s^2^(Fo^2^)+(0.0611P)^2^+0.0000P] where P=(Fo^2^+2Fc^2^)/3' was
changed to 'calc'. New tag '_refine_ls_weighting_details' was
created. The value of the new tag was set to
'w=1/[\s^2^(Fo^2^)+(0.0611P)^2^+0.0000P] where P=(Fo^2^+2Fc^2^)/3'.

Automatic conversion script
Id: cif_fix_values 3143 2015-03-26 13:38:13Z robertas 
;
_cod_database_code 4114769

loop_
_symmetry_equiv_pos_as_xyz
'x, y, z'
'-x, y+1/2, -z+1/2'
'-x, -y, -z'
'x, -y-1/2, z-1/2'

loop_
_atom_site_aniso_label
_atom_site_aniso_U_11
_atom_site_aniso_U_22
_atom_site_aniso_U_33
_atom_site_aniso_U_23
_atom_site_aniso_U_13
_atom_site_aniso_U_12
N1 0.0258(13) 0.0264(14) 0.0366(12) -0.0042(10) 0.0125(10) 0.0032(10)
C1D 0.029(2) 0.029(2) 0.0329(14) -0.0006(12) 0.0100(12) 0.0099(12)
C1A 0.0271(14) 0.034(2) 0.0316(14) -0.0002(12) 0.0092(11) 0.0097(12)
C1C 0.0293(14) 0.0272(15) 0.034(2) -0.0060(12) 0.0136(12) 0.0011(11)
C1B 0.041(2) 0.025(2) 0.035(2) -0.0001(13) 0.0183(13) 0.0083(12)
C1 0.031(2) 0.028(2) 0.025(2) -0.0014(15) 0.0090(14) 0.007(2)
N2 0.0273(12) 0.0288(15) 0.0319(12) -0.0028(11) 0.0127(10) 0.0042(11)
C2B 0.0331(14) 0.030(2) 0.039(2) 0.0023(13) 0.0166(13) 0.0027(11)
C2D 0.031(2) 0.037(2) 0.031(2) 0.0004(14) 0.0108(12) 0.0079(13)
C2A 0.0264(15) 0.034(2) 0.0309(15) -0.0013(13) 0.0109(12) 0.0042(12)
C2 0.026(2) 0.029(2) 0.027(2) -0.001(2) 0.0111(15) 0.005(2)
C2C 0.0343(14) 0.036(2) 0.036(2) 0.0016(13) 0.0117(12) 0.0035(12)
C3A 0.028(2) 0.032(2) 0.031(2) -0.0032(13) 0.0083(12) 0.0062(12)
C3 0.026(2) 0.026(2) 0.028(2) -0.001(2) 0.0112(15) 0.002(2)
C3D 0.028(2) 0.034(2) 0.037(2) -0.0024(13) 0.0082(12) 0.0037(12)
C3B 0.0326(12) 0.0319(14) 0.0361(13) -0.0003(11) 0.0126(10) 0.0024(10)
C3C 0.0359(13) 0.039(2) 0.0322(13) 0.0046(12) 0.0085(11) 0.0017(11)
C4 0.029(2) 0.024(2) 0.029(2) -0.0005(15) 0.0097(14) 0.0051(15)
C4B 0.0365(13) 0.0380(15) 0.0367(13) -0.0001(12) 0.0147(10) 0.0041(11)
C4D 0.0263(15) 0.041(2) 0.039(2) 0.0006(15) 0.0125(13) 0.0050(13)
C4C 0.0367(13) 0.0409(14) 0.0333(12) -0.0013(12) 0.0142(10) 0.0026(11)
C4A 0.034(2) 0.038(2) 0.040(2) -0.0001(15) 0.0126(13) 0.0066(14)
C5D 0.033(2) 0.039(2) 0.039(2) 0.0000(14) 0.0119(13) 0.0024(14)
C5B 0.045(2) 0.039(2) 0.0374(15) -0.0082(13) 0.0082(12) 0.0052(13)
C5A 0.035(2) 0.043(2) 0.041(2) -0.0008(15) 0.0131(13) -0.0002(14)
C5C 0.043(2) 0.043(2) 0.037(2) -0.0071(13) 0.0098(12) 0.0013(13)
C6D 0.043(2) 0.056(2) 0.074(2) 0.017(2) 0.024(2) 0.0036(15)
C6B 0.034(2) 0.042(3) 0.061(2) -0.010(2) 0.012(2) -0.001(2)
C6C 0.036(2) 0.048(3) 0.065(2) -0.009(2) 0.015(2) -0.002(2)
C6A 0.051(2) 0.059(2) 0.070(2) 0.013(2) 0.027(2) -0.005(2)
C11 0.031(2) 0.025(2) 0.0252(15) 0.0026(13) 0.0126(12) 0.0059(12)
C12 0.026(2) 0.031(2) 0.037(2) -0.0094(13) 0.0133(12) -0.0026(13)
C13 0.025(2) 0.037(2) 0.038(2) -0.0050(15) 0.0138(12) -0.0009(14)
C14 0.024(2) 0.033(2) 0.023(2) -0.0007(14) 0.0101(13) 0.0047(14)
C15 0.0287(15) 0.029(2) 0.0232(13) -0.0020(11) 0.0080(11) 0.0030(11)
C16 0.0215(13) 0.033(2) 0.0266(13) -0.0003(12) 0.0072(11) 0.0017(11)
C21 0.028(2) 0.024(2) 0.026(2) 0.008(2) 0.011(2) 0.009(2)
C22 0.023(2) 0.025(2) 0.030(2) 0.001(2) 0.0088(15) 0.002(2)
C23 0.026(2) 0.032(2) 0.028(2) 0.008(2) 0.0158(15) 0.003(2)
C24 0.028(2) 0.024(2) 0.030(2) 0.007(2) 0.012(2) 0.008(2)
C25 0.024(2) 0.024(2) 0.030(2) 0.000(2) 0.0096(15) 0.002(2)
C26 0.027(2) 0.031(2) 0.029(2) 0.011(2) 0.0157(15) 0.005(2)
C31 0.024(2) 0.030(2) 0.024(2) 0.0015(15) 0.0114(13) 0.0030(14)
C32 0.0238(15) 0.036(2) 0.037(2) -0.0075(14) 0.0121(12) -0.0018(13)
C33 0.0277(15) 0.030(2) 0.040(2) -0.0122(13) 0.0124(12) -0.0027(13)
C34 0.027(2) 0.022(2) 0.0257(14) 0.0013(12) 0.0125(12) 0.0023(12)
C35 0.0228(14) 0.035(2) 0.0255(14) 0.0018(12) 0.0081(11) 0.0048(12)
C36 0.0286(15) 0.030(2) 0.0235(13) -0.0040(11) 0.0091(11) -0.0006(12)
C1E 0.039(2) 0.0277(15) 0.034(2) 0.0024(13) 0.0190(13) 0.0055(12)
C1F 0.028(2) 0.036(2) 0.0342(15) 0.0002(12) 0.0115(12) 0.0078(12)
C2F 0.032(2) 0.034(2) 0.033(2) -0.0010(14) 0.0126(12) 0.0046(12)
C2E 0.0364(14) 0.030(2) 0.0324(15) 0.0009(12) 0.0132(11) 0.0001(12)
N3 0.0281(12) 0.0293(14) 0.0318(12) -0.0043(11) 0.0138(10) 0.0051(11)
C3F 0.033(2) 0.035(2) 0.035(2) -0.0046(13) 0.0117(13) 0.0041(13)
C3E 0.0394(14) 0.0380(15) 0.0313(13) 0.0036(12) 0.0108(11) 0.0022(11)
C4E 0.0344(13) 0.0419(15) 0.0359(13) -0.0019(12) 0.0143(11) 0.0023(11)
C4F 0.036(2) 0.042(2) 0.037(2) -0.001(2) 0.0106(13) 0.0077(14)
C5 0.024(2) 0.031(2) 0.026(2) -0.0022(15) 0.0090(14) 0.0009(15)
C5F 0.032(2) 0.043(2) 0.039(2) -0.0016(15) 0.0086(13) 0.0035(14)
C5E 0.044(2) 0.039(2) 0.040(2) -0.0040(13) 0.0141(13) 0.0015(13)
C6 0.031(2) 0.025(2) 0.030(2) -0.002(2) 0.010(2) 0.001(2)
C6F 0.045(2) 0.058(2) 0.070(2) 0.017(2) 0.025(2) 0.002(2)
C6E 0.044(2) 0.043(3) 0.060(2) -0.009(2) 0.011(2) -0.003(2)
C41 0.030(2) 0.030(2) 0.0240(14) 0.0050(12) 0.0127(12) 0.0045(13)
C42 0.032(2) 0.034(2) 0.0338(15) -0.0093(13) 0.0129(12) -0.0033(13)
C43 0.0206(15) 0.041(2) 0.037(2) -0.0091(15) 0.0120(12) -0.0016(13)
C44 0.031(2) 0.026(2) 0.023(2) 0.0002(15) 0.0103(14) 0.0029(14)

loop_
_atom_site_label
_atom_site_type_symbol
_atom_site_fract_x
_atom_site_fract_y
_atom_site_fract_z
_atom_site_U_iso_or_equiv
_atom_site_thermal_displace_type
_atom_site_occupancy
_atom_site_calc_flag
_atom_site_refinement_flags
N1 N 0.27922(11) 0.2965(2) 0.39857(9) 0.0289(6) Uani 1 d .
C1D C -0.33427(12) 1.2151(3) 0.59868(10) 0.0302(8) Uani 1 d .
H1D1 H -0.35301(12) 1.2020(3) 0.56759(10) 0.036 Uiso 1 calc R
H1D2 H -0.35123(12) 1.2862(3) 0.60634(10) 0.036 Uiso 1 calc R
C1A C 0.34538(12) 0.3170(3) 0.40595(10) 0.0307(8) Uani 1 d .
H1A1 H 0.36492(12) 0.2453(3) 0.40172(10) 0.037 Uiso 1 calc R
H1A2 H 0.36310(12) 0.3401(3) 0.43626(10) 0.037 Uiso 1 calc R
C1C C -0.23580(12) 1.3148(3) 0.63901(8) 0.0291(7) Uani 1 d .
H1C1 H -0.26268(12) 1.3812(3) 0.63660(8) 0.035 Uiso 1 calc R
H1C2 H -0.19855(12) 1.3398(3) 0.63201(8) 0.035 Uiso 1 calc R
C1B C 0.25294(13) 0.1918(3) 0.37499(9) 0.0322(7) Uani 1 d .
H1B1 H 0.22174(13) 0.1623(3) 0.38788(9) 0.039 Uiso 1 calc R
H1B2 H 0.28560(13) 0.1347(3) 0.37966(9) 0.039 Uiso 1 calc R
C1 C 0.12992(15) 0.6068(3) 0.46363(10) 0.0278(8) Uani 1 d .
H1 H 0.15022(15) 0.6731(3) 0.47664(10) 0.033 Uiso 1 calc R
N2 N -0.26736(11) 1.2293(2) 0.60653(8) 0.0285(6) Uani 1 d .
C2B C 0.22366(14) 0.2046(3) 0.32605(9) 0.0327(7) Uani 1 d .
H2B1 H 0.25420(14) 0.2344(3) 0.31259(9) 0.039 Uiso 1 calc R
H2B2 H 0.18973(14) 0.2593(3) 0.32077(9) 0.039 Uiso 1 calc R
C2D C -0.35286(14) 1.1161(3) 0.62441(11) 0.0327(8) Uani 1 d .
H2D1 H -0.33872(14) 1.0443(3) 0.61505(11) 0.039 Uiso 1 calc R
H2D2 H -0.33152(14) 1.1260(3) 0.65531(11) 0.039 Uiso 1 calc R
C2A C 0.36142(13) 0.4087(3) 0.37625(11) 0.0298(8) Uani 1 d .
H2A1 H 0.33891(13) 0.3923(3) 0.34600(11) 0.036 Uiso 1 calc R
H2A2 H 0.34778(13) 0.4832(3) 0.38365(11) 0.036 Uiso 1 calc R
C2 C 0.07030(14) 0.5966(3) 0.46290(10) 0.0268(9) Uani 1 d .
H2 H 0.04926(14) 0.5318(3) 0.44919(10) 0.032 Uiso 1 calc R
C2C C -0.21777(14) 1.2725(3) 0.68646(9) 0.0351(7) Uani 1 d .
H2C1 H -0.25493(14) 1.2660(3) 0.69605(9) 0.042 Uiso 1 calc R
H2C2 H -0.19962(14) 1.1964(3) 0.68772(9) 0.042 Uiso 1 calc R
C3A C 0.42976(13) 0.4144(3) 0.38030(10) 0.0304(8) Uani 1 d .
H3A1 H 0.44280(13) 0.3414(3) 0.37104(10) 0.037 Uiso 1 calc R
H3A2 H 0.45245(13) 0.4257(3) 0.41088(10) 0.037 Uiso 1 calc R
C3 C -0.07022(14) 0.9092(3) 0.53872(11) 0.0260(9) Uani 1 d .
H3 H -0.04846(14) 0.9733(3) 0.55250(11) 0.031 Uiso 1 calc R
C3D C -0.42136(14) 1.1071(3) 0.61900(11) 0.0331(8) Uani 1 d .
H3D1 H -0.44326(14) 1.1023(3) 0.58801(11) 0.040 Uiso 1 calc R
H3D2 H -0.43522(14) 1.1762(3) 0.63051(11) 0.040 Uiso 1 calc R
C3B C 0.19937(9) 0.0896(2) 0.30522(7) 0.0330(5) Uani 1 d .
H3B1 H 0.23434(9) 0.0388(2) 0.30741(7) 0.040 Uiso 1 calc R
H3B2 H 0.17377(9) 0.0552(2) 0.32179(7) 0.040 Uiso 1 calc R
C3C C -0.17185(10) 1.3516(2) 0.71783(7) 0.0361(5) Uani 1 d .
H3C1 H -0.16234(10) 1.3195(2) 0.74715(7) 0.043 Uiso 1 calc R
H3C2 H -0.13362(10) 1.3533(2) 0.70942(7) 0.043 Uiso 1 calc R
C4 C -0.12963(15) 0.9013(3) 0.53858(11) 0.0270(8) Uani 1 d .
H4 H -0.15123(15) 0.8361(3) 0.52569(11) 0.032 Uiso 1 calc R
C4B C 0.16164(10) 0.0979(2) 0.25740(7) 0.0362(5) Uani 1 d .
H4B1 H 0.18760(10) 0.1304(2) 0.24070(7) 0.043 Uiso 1 calc R
H4B2 H 0.12731(10) 0.1504(2) 0.25510(7) 0.043 Uiso 1 calc R
C4D C -0.43762(14) 1.0035(3) 0.64225(11) 0.0346(8) Uani 1 d .
H4D1 H -0.41221(14) 1.0046(3) 0.67254(11) 0.042 Uiso 1 calc R
H4D2 H -0.42715(14) 0.9346(3) 0.62872(11) 0.042 Uiso 1 calc R
C4C C -0.19454(9) 1.4737(2) 0.71908(7) 0.0361(5) Uani 1 d .
H4C1 H -0.23406(9) 1.4721(2) 0.72574(7) 0.043 Uiso 1 calc R
H4C2 H -0.20137(9) 1.5079(2) 0.69027(7) 0.043 Uiso 1 calc R
C4A C 0.44632(14) 0.5095(3) 0.35339(11) 0.0368(8) Uani 1 d .
H4A1 H 0.43816(14) 0.5828(3) 0.36520(11) 0.044 Uiso 1 calc R
H4A2 H 0.41950(14) 0.5040(3) 0.32358(11) 0.044 Uiso 1 calc R
C5D C -0.50523(14) 0.9968(4) 0.64160(11) 0.0368(8) Uani 1 d .
H5D1 H -0.53087(14) 0.9985(4) 0.61138(11) 0.044 Uiso 1 calc R
H5D2 H -0.51540(14) 1.0640(4) 0.65626(11) 0.044 Uiso 1 calc R
C5B C 0.13597(13) -0.0165(3) 0.23696(9) 0.0412(8) Uani 1 d .
H5B1 H 0.16991(13) -0.0709(3) 0.24120(9) 0.049 Uiso 1 calc R
H5B2 H 0.11821(13) -0.0059(3) 0.20563(9) 0.049 Uiso 1 calc R
C5A C 0.51344(15) 0.5075(4) 0.35222(11) 0.0390(9) Uani 1 d .
H5A1 H 0.52215(15) 0.4333(4) 0.34137(11) 0.047 Uiso 1 calc R
H5A2 H 0.54035(15) 0.5161(4) 0.38188(11) 0.047 Uiso 1 calc R
C5C C -0.14943(13) 1.5489(3) 0.75283(9) 0.0411(8) Uani 1 d .
H5C1 H -0.16964(13) 1.6212(3) 0.75543(9) 0.049 Uiso 1 calc R
H5C2 H -0.13955(13) 1.5110(3) 0.78115(9) 0.049 Uiso 1 calc R
C6D C -0.5208(2) 0.8895(4) 0.66362(11) 0.0562(10) Uani 1 d .
H6D1 H -0.5086(7) 0.8225(4) 0.6505(4) 0.084 Uiso 1 calc R
H6D2 H -0.5647(2) 0.8869(8) 0.6600(5) 0.084 Uiso 1 calc R
H6D3 H -0.4990(6) 0.8913(8) 0.69432(14) 0.084 Uiso 1 calc R
C6B C 0.0864(2) -0.0679(4) 0.25601(13) 0.0461(11) Uani 1 d .
H6B1 H 0.1043(2) -0.0838(13) 0.2866(2) 0.069 Uiso 1 calc R
H6B2 H 0.0709(5) -0.1380(8) 0.2409(4) 0.069 Uiso 1 calc R
H6B3 H 0.0529(4) -0.0141(6) 0.2525(5) 0.069 Uiso 1 calc R
C6C C -0.0892(2) 1.5740(4) 0.74137(13) 0.0495(11) Uani 1 d .
H6C1 H -0.0667(4) 1.5036(4) 0.7417(5) 0.074 Uiso 1 calc R
H6C2 H -0.0643(4) 1.6264(12) 0.7625(3) 0.074 Uiso 1 calc R
H6C3 H -0.0986(2) 1.6077(14) 0.7127(3) 0.074 Uiso 1 calc R
C6A C 0.5286(2) 0.6017(4) 0.32351(11) 0.0583(10) Uani 1 d .
H6A1 H 0.5031(6) 0.5925(9) 0.2939(2) 0.087 Uiso 1 calc R
H6A2 H 0.5715(2) 0.5964(9) 0.3242(4) 0.087 Uiso 1 calc R
H6A3 H 0.5209(7) 0.6756(4) 0.3344(3) 0.087 Uiso 1 calc R
C11 C 0.24202(14) 0.3716(3) 0.41364(10) 0.0261(8) Uani 1 d .
C12 C 0.17806(13) 0.3550(3) 0.40528(10) 0.0305(8) Uani 1 d .
H12 H 0.15949(13) 0.2921(3) 0.38859(10) 0.037 Uiso 1 calc R
C13 C 0.14202(15) 0.4292(3) 0.42112(11) 0.0321(9) Uani 1 d .
H13 H 0.09969(15) 0.4148(3) 0.41486(11) 0.039 Uiso 1 calc R
C14 C 0.16674(15) 0.5257(3) 0.44630(10) 0.0259(8) Uani 1 d .
C15 C 0.23009(14) 0.5431(3) 0.45397(10) 0.0267(7) Uani 1 d .
H15 H 0.24819(14) 0.6069(3) 0.47028(10) 0.032 Uiso 1 calc R
C16 C 0.26740(14) 0.4697(3) 0.43841(10) 0.0269(7) Uani 1 d .
H16 H 0.30958(14) 0.4851(3) 0.44432(10) 0.032 Uiso 1 calc R
C21 C 0.03508(15) 0.6780(3) 0.48166(11) 0.0255(9) Uani 1 d .
C22 C -0.02448(14) 0.6485(3) 0.48343(10) 0.0259(9) Uani 1 d .
H22 H -0.04148(14) 0.5785(3) 0.47179(10) 0.031 Uiso 1 calc R
C23 C -0.05883(15) 0.7214(3) 0.50219(10) 0.0271(9) Uani 1 d .
H23 H -0.09808(15) 0.6986(3) 0.50319(10) 0.033 Uiso 1 calc R
C24 C -0.03582(15) 0.8275(3) 0.51949(11) 0.0264(9) Uani 1 d .
C25 C 0.02374(14) 0.8569(3) 0.51755(10) 0.0256(8) Uani 1 d .
H25 H 0.04084(14) 0.9267(3) 0.52931(10) 0.031 Uiso 1 calc R
C26 C 0.05783(15) 0.7849(3) 0.49865(11) 0.0273(9) Uani 1 d .
H26 H 0.09678(15) 0.8084(3) 0.49723(11) 0.033 Uiso 1 calc R
C31 C -0.16401(14) 0.9859(3) 0.55686(10) 0.0248(8) Uani 1 d .
C32 C -0.13532(15) 1.0701(3) 0.58719(11) 0.0317(8) Uani 1 d .
H32 H -0.09221(15) 1.0734(3) 0.59642(11) 0.038 Uiso 1 calc R
C33 C -0.16847(14) 1.1481(3) 0.60387(11) 0.0320(8) Uani 1 d .
H33 H -0.14724(14) 1.2020(3) 0.62427(11) 0.038 Uiso 1 calc R
C34 C -0.23333(14) 1.1487(3) 0.59096(10) 0.0241(7) Uani 1 d .
C35 C -0.26269(14) 1.0637(3) 0.56080(10) 0.0276(8) Uani 1 d .
H35 H -0.30580(14) 1.0602(3) 0.55150(10) 0.033 Uiso 1 calc R
C36 C -0.22843(14) 0.9850(3) 0.54471(10) 0.0271(7) Uani 1 d .
H36 H -0.24937(14) 0.9294(3) 0.52500(10) 0.033 Uiso 1 calc R
C1E C 0.26331(13) 0.5597(3) 0.13855(9) 0.0318(7) Uani 1 d .
H1E1 H 0.23612(13) 0.6257(3) 0.13610(9) 0.038 Uiso 1 calc R
H1E2 H 0.30042(13) 0.5855(3) 0.13156(9) 0.038 Uiso 1 calc R
C1F C 0.16573(13) 0.4613(3) 0.09835(10) 0.0321(8) Uani 1 d .
H1F1 H 0.14691(13) 0.4487(3) 0.06724(10) 0.039 Uiso 1 calc R
H1F2 H 0.14889(13) 0.5323(3) 0.10619(10) 0.039 Uiso 1 calc R
C2F C 0.14742(14) 0.3639(3) 0.12338(11) 0.0323(8) Uani 1 d .
H2F1 H 0.16927(14) 0.3727(3) 0.15425(11) 0.039 Uiso 1 calc R
H2F2 H 0.16095(14) 0.2921(3) 0.11355(11) 0.039 Uiso 1 calc R
C2E C 0.28165(14) 0.5187(3) 0.18586(9) 0.0323(7) Uani 1 d .
H2E1 H 0.29982(14) 0.4427(3) 0.18726(9) 0.039 Uiso 1 calc R
H2E2 H 0.24460(14) 0.5124(3) 0.19559(9) 0.039 Uiso 1 calc R
N3 N 0.23246(11) 0.4753(3) 0.10612(8) 0.0286(6) Uani 1 d .
C3F C 0.07775(14) 0.3558(3) 0.11844(11) 0.0339(8) Uani 1 d .
H3F1 H 0.05542(14) 0.3514(3) 0.08751(11) 0.041 Uiso 1 calc R
H3F2 H 0.06447(14) 0.4252(3) 0.13014(11) 0.041 Uiso 1 calc R
C3E C 0.32777(10) 0.5984(2) 0.21713(7) 0.0361(5) Uani 1 d .
H3E1 H 0.33768(10) 0.5661(2) 0.24645(7) 0.043 Uiso 1 calc R
H3E2 H 0.36580(10) 0.6003(2) 0.20846(7) 0.043 Uiso 1 calc R
C4E C 0.30503(9) 0.7209(2) 0.21867(7) 0.0365(5) Uani 1 d .
H4E1 H 0.26568(9) 0.7189(2) 0.22557(7) 0.044 Uiso 1 calc R
H4E2 H 0.29774(9) 0.7551(2) 0.18982(7) 0.044 Uiso 1 calc R
C4F C 0.06098(15) 0.2509(4) 0.14216(11) 0.0381(8) Uani 1 d .
H4F1 H 0.07103(15) 0.1817(4) 0.12855(11) 0.046 Uiso 1 calc R
H4F2 H 0.08664(15) 0.2517(4) 0.17238(11) 0.046 Uiso 1 calc R
C5 C 0.36990(14) 0.1517(3) 0.03666(10) 0.0264(8) Uani 1 d .
H5 H 0.34761(14) 0.0893(3) 0.02187(10) 0.032 Uiso 1 calc R
C5F C -0.00615(14) 0.2449(4) 0.14189(11) 0.0382(9) Uani 1 d .
H5F1 H -0.01605(14) 0.3123(4) 0.15657(11) 0.046 Uiso 1 calc R
H5F2 H -0.03214(14) 0.2463(4) 0.11176(11) 0.046 Uiso 1 calc R
C5E C 0.35010(13) 0.7973(3) 0.25222(9) 0.0403(8) Uani 1 d .
H5E1 H 0.32962(13) 0.8693(3) 0.25473(9) 0.048 Uiso 1 calc R
H5E2 H 0.36031(13) 0.7598(3) 0.28063(9) 0.048 Uiso 1 calc R
C6 C 0.43034(15) 0.1562(3) 0.03868(11) 0.0285(9) Uani 1 d .
H6 H 0.45279(15) 0.2177(3) 0.05400(11) 0.034 Uiso 1 calc R
C6F C -0.0209(2) 0.1389(4) 0.16405(11) 0.0559(10) Uani 1 d .
H6F1 H -0.0083(7) 0.0720(4) 0.1511(4) 0.084 Uiso 1 calc R
H6F2 H -0.0647(2) 0.1356(8) 0.1605(5) 0.084 Uiso 1 calc R
H6F3 H 0.0010(6) 0.1415(8) 0.19473(14) 0.084 Uiso 1 calc R
C6E C 0.4091(2) 0.8226(4) 0.24074(13) 0.0497(11) Uani 1 d .
H6E1 H 0.4322(4) 0.7527(4) 0.2416(5) 0.074 Uiso 1 calc R
H6E2 H 0.4335(4) 0.8765(12) 0.2615(4) 0.074 Uiso 1 calc R
H6E3 H 0.3994(2) 0.8549(14) 0.2118(3) 0.074 Uiso 1 calc R
C41 C 0.26572(15) 0.3952(3) 0.09015(10) 0.0268(8) Uani 1 d .
C42 C 0.33160(14) 0.3948(3) 0.10334(10) 0.0323(8) Uani 1 d .
H42 H 0.35298(14) 0.4478(3) 0.12404(10) 0.039 Uiso 1 calc R
C43 C 0.36443(15) 0.3167(3) 0.08586(11) 0.0321(8) Uani 1 d .
H43 H 0.40755(15) 0.3194(3) 0.09500(11) 0.038 Uiso 1 calc R
C44 C 0.3355(2) 0.2341(3) 0.05513(10) 0.0263(8) Uani 1 d .
C45 C 0.27043(13) 0.2336(3) 0.04251(10) 0.0268(7) Uani 1 d .
H45 H 0.24926(13) 0.1802(3) 0.02188(10) 0.032 Uiso 1 calc R
C46 C 0.23708(14) 0.3103(3) 0.05993(10) 0.0269(7) Uani 1 d .
H46 H 0.19400(14) 0.3054(3) 0.05130(10) 0.032 Uiso 1 calc R
C51 C 0.46462(14) 0.0749(3) 0.01947(10) 0.0244(9) Uani 1 d .
C52 C 0.52486(14) 0.1030(3) 0.01741(10) 0.0276(9) Uani 1 d .
H52 H 0.54217(14) 0.1726(3) 0.02925(10) 0.033 Uiso 1 calc R
C53 C 0.44106(14) -0.0318(3) 0.00136(11) 0.0265(9) Uani 1 d .
H53 H 0.40171(14) -0.0546(3) 0.00211(11) 0.032 Uiso 1 calc R
C1H C 0.24620(12) 1.0598(3) 0.12552(9) 0.0298(7) Uani 1 d .
H1H1 H 0.21332(12) 1.1164(3) 0.12131(9) 0.036 Uiso 1 calc R
H1H2 H 0.27704(12) 1.0908(3) 0.11260(9) 0.036 Uiso 1 calc R
C1G C 0.15484(13) 0.9350(3) 0.09457(10) 0.0312(8) Uani 1 d .
H1G1 H 0.13716(13) 0.9108(3) 0.06439(10) 0.037 Uiso 1 calc R
H1G2 H 0.13480(13) 1.0065(3) 0.09844(10) 0.037 Uiso 1 calc R
C2H C 0.27622(14) 1.0462(2) 0.17457(9) 0.0303(7) Uani 1 d .
H2H1 H 0.24586(14) 1.0166(2) 0.18824(9) 0.036 Uiso 1 calc R
H2H2 H 0.30989(14) 0.9910(2) 0.17949(9) 0.036 Uiso 1 calc R
C2G C 0.13949(14) 0.8454(3) 0.12423(11) 0.0339(8) Uani 1 d .
H2G1 H 0.16139(14) 0.8636(3) 0.15444(11) 0.041 Uiso 1 calc R
H2G2 H 0.15405(14) 0.7710(3) 0.11749(11) 0.041 Uiso 1 calc R
C3H C 0.30120(9) 1.1604(2) 0.19551(7) 0.0333(5) Uani 1 d .
H3H1 H 0.26656(9) 1.2120(2) 0.19335(7) 0.040 Uiso 1 calc R
H3H2 H 0.32705(9) 1.1942(2) 0.17900(7) 0.040 Uiso 1 calc R
C3G C 0.06976(14) 0.8377(3) 0.11956(11) 0.0316(8) Uani 1 d .
H3G1 H 0.05589(14) 0.9105(3) 0.12827(11) 0.038 Uiso 1 calc R
H3G2 H 0.04768(14) 0.8250(3) 0.08894(11) 0.038 Uiso 1 calc R
N4 N 0.22036(11) 0.9573(3) 0.10150(9) 0.0296(6) Uani 1 d .
C4H C 0.33890(10) 1.1513(2) 0.24344(7) 0.0377(6) Uani 1 d .
H4H1 H 0.37317(10) 1.0987(2) 0.24567(7) 0.045 Uiso 1 calc R
H4H2 H 0.31285(10) 1.1187(2) 0.26004(7) 0.045 Uiso 1 calc R
C4G C 0.05297(14) 0.7415(3) 0.14705(11) 0.0361(8) Uani 1 d .
H4G1 H 0.06167(14) 0.6680(3) 0.13563(11) 0.043 Uiso 1 calc R
H4G2 H 0.07940(14) 0.7480(3) 0.17695(11) 0.043 Uiso 1 calc R
C5G C -0.01404(14) 0.7427(4) 0.14770(11) 0.0380(9) Uani 1 d .
H5G1 H -0.02326(14) 0.8169(4) 0.15834(11) 0.046 Uiso 1 calc R
H5G2 H -0.04061(14) 0.7334(4) 0.11797(11) 0.046 Uiso 1 calc R
C5H C 0.36490(13) 1.2664(3) 0.26426(9) 0.0427(8) Uani 1 d .
H5H1 H 0.33094(13) 1.3206(3) 0.26032(9) 0.051 Uiso 1 calc R
H5H2 H 0.38290(13) 1.2552(3) 0.29553(9) 0.051 Uiso 1 calc R
C6H C 0.4133(2) 1.3178(4) 0.24549(13) 0.0481(11) Uani 1 d .
H6H1 H 0.4468(4) 1.2642(6) 0.2487(5) 0.072 Uiso 1 calc R
H6H2 H 0.4288(6) 1.3876(8) 0.2608(4) 0.072 Uiso 1 calc R
H6H3 H 0.3952(2) 1.3343(14) 0.2149(2) 0.072 Uiso 1 calc R
C6G C -0.0287(2) 0.6498(4) 0.17605(12) 0.0586(10) Uani 1 d .
H6G1 H -0.0198(7) 0.5761(4) 0.1657(3) 0.088 Uiso 1 calc R
H6G2 H -0.0718(2) 0.6536(10) 0.1748(4) 0.088 Uiso 1 calc R
H6G3 H -0.0038(6) 0.6603(9) 0.20579(15) 0.088 Uiso 1 calc R
C7 C 0.36948(14) 0.6419(3) 0.03906(10) 0.0263(8) Uani 1 d .
H7 H 0.35039(14) 0.5724(3) 0.02878(10) 0.032 Uiso 1 calc R
C8 C 0.42771(15) 0.6550(3) 0.03681(11) 0.0293(9) Uani 1 d .
H8 H 0.44758(15) 0.7231(3) 0.04811(11) 0.035 Uiso 1 calc R
C61 C 0.25664(14) 0.8809(3) 0.08664(10) 0.0260(8) Uani 1 d .
C62 C 0.32128(14) 0.8979(3) 0.09501(10) 0.0325(8) Uani 1 d .
H62 H 0.33983(14) 0.9615(3) 0.11123(10) 0.039 Uiso 1 calc R
C63 C 0.35741(15) 0.8218(3) 0.07952(11) 0.0327(9) Uani 1 d .
H63 H 0.39963(15) 0.8365(3) 0.08516(11) 0.039 Uiso 1 calc R
C64 C 0.33253(15) 0.7235(3) 0.05567(10) 0.0261(8) Uani 1 d .
C65 C 0.26858(13) 0.7067(3) 0.04786(10) 0.0265(7) Uani 1 d .
H65 H 0.25009(13) 0.6426(3) 0.03189(10) 0.032 Uiso 1 calc R
C66 C 0.23244(14) 0.7819(3) 0.06309(10) 0.0257(7) Uani 1 d .
H66 H 0.19031(14) 0.7664(3) 0.05753(10) 0.031 Uiso 1 calc R
C71 C 0.46333(14) 0.5742(3) 0.01858(10) 0.0255(9) Uani 1 d .
C72 C 0.52323(15) 0.6044(3) 0.01668(10) 0.0289(9) Uani 1 d .
H72 H 0.53939(15) 0.6752(3) 0.02791(10) 0.035 Uiso 1 calc R
C73 C 0.44116(14) 0.4663(3) 0.00103(11) 0.0289(9) Uani 1 d .
H73 H 0.40183(14) 0.4423(3) 0.00141(11) 0.035 Uiso 1 calc R

loop_
_atom_type_symbol
_atom_type_description
_atom_type_scat_dispersion_real
_atom_type_scat_dispersion_imag
_atom_type_scat_source
C C 0.0033 0.0016 'International Tables Vol C Tables 4.2.6.8 and 6.1.1.4'
H H 0.0000 0.0000 'International Tables Vol C Tables 4.2.6.8 and 6.1.1.4'
N N 0.0061 0.0033 'International Tables Vol C Tables 4.2.6.8 and 6.1.1.4'
